data_2229293
loop_
_publ_author_name
'Najafi, Ezzatollah'
'Amini, Mostafa M.'
'Ng, Seik Weng'

_publ_section_title
;
 Di-\m~2~-methanolato-bis(\m-4-methyl-5-sulfanylidene-4,5-dihydro-1<i>H</i>-1,2,4-triazolido-\k^2^<i>N</i>^1^:<i>N</i>^2^)di-\m~3~-oxido-tetrakis[dibutyltin(IV)]
;
_journal_coeditor_code XU5142
_journal_issue 2
_journal_name_full 'Acta Crystallographica Section E'
_journal_page_first m243
_journal_paper_doi 10.1107/S1600536811001917
_journal_volume 67
_journal_year 2011
_chemical_formula_iupac '[Sn4 (C4 H9)8 (C3 H4 N3 S)2 (C H3 O)2 O2]'
_chemical_formula_moiety 'C40 H86 N6 O4 S2 Sn4'
_chemical_formula_sum 'C40 H86 N6 O4 S2 Sn4'
_chemical_formula_weight 1254.03
_chemical_name_systematic
;
Di-\m~2~-methanolato-bis(\m-4-methyl-5-sulfanylidene-4,5-dihydro-1<i>H</i>-
1,2,4-triazolido-\k^2^<i>N</i>^1^:<i>N</i>^2^)di-\m~3~-oxido-
tetrakis[dibutyltin(IV)]
;
_space_group_IT_number 2
_symmetry_cell_setting triclinic
_symmetry_space_group_name_Hall '-P 1'
_symmetry_space_group_name_H-M 'P -1'
_atom_sites_solution_hydrogens geom
_atom_sites_solution_primary direct
_atom_sites_solution_secondary difmap
_audit_creation_method SHELXL-97
_cell_angle_alpha 81.437(3)
_cell_angle_beta 83.636(2)
_cell_angle_gamma 88.474(2)
_cell_formula_units_Z 2
_cell_length_a 12.3387(3)
_cell_length_b 12.9885(4)
_cell_length_c 16.7968(5)
_cell_measurement_reflns_used 9821
_cell_measurement_temperature 100(2)
_cell_measurement_theta_max 29.3
_cell_measurement_theta_min 2.3
_cell_volume 2645.32(13)
_computing_cell_refinement 'CrysAlis PRO (Agilent Technologies, 2010)'
_computing_data_collection 'CrysAlis PRO (Agilent Technologies, 2010)'
_computing_data_reduction 'CrysAlis PRO (Agilent Technologies, 2010)'
_computing_molecular_graphics 'X-SEED (Barbour, 2001)'
_computing_publication_material 'publCIF (Westrip, 2010)'
_computing_structure_refinement 'SHELXL97 (Sheldrick, 2008)'
_computing_structure_solution 'SHELXS97 (Sheldrick, 2008)'
_diffrn_ambient_temperature 100(2)
_diffrn_detector_area_resol_mean 10.4041
_diffrn_measured_fraction_theta_full 0.966
_diffrn_measured_fraction_theta_max 0.966
_diffrn_measurement_device_type 'Agilent SuperNova Dual diffractometer with an Atlas detector'
_diffrn_measurement_method \w
_diffrn_radiation_monochromator Mirror
_diffrn_radiation_source 'SuperNova (Mo) X-ray Source'
_diffrn_radiation_type MoK\a
_diffrn_radiation_wavelength 0.71073
_diffrn_reflns_av_R_equivalents 0.0384
_diffrn_reflns_av_sigmaI/netI 0.0707
_diffrn_reflns_limit_h_max 15
_diffrn_reflns_limit_h_min -12
_diffrn_reflns_limit_k_max 16
_diffrn_reflns_limit_k_min -15
_diffrn_reflns_limit_l_max 18
_diffrn_reflns_limit_l_min -21
_diffrn_reflns_number 21047
_diffrn_reflns_theta_full 27.50
_diffrn_reflns_theta_max 27.50
_diffrn_reflns_theta_min 2.31
_diffrn_standards_decay_% 0
_diffrn_standards_interval_count 0
_diffrn_standards_interval_time 0
_diffrn_standards_number 0
_exptl_absorpt_coefficient_mu 1.986
_exptl_absorpt_correction_T_max 0.8261
_exptl_absorpt_correction_T_min 0.5872
_exptl_absorpt_correction_type multi-scan
_exptl_absorpt_process_details '(CrysAlis PRO; Agilent Technologies, 2010)'
_exptl_crystal_colour Colorless
_exptl_crystal_density_diffrn 1.574
_exptl_crystal_density_method 'not measured'
_exptl_crystal_description Block
_exptl_crystal_F_000 1264
_exptl_crystal_size_max 0.30
_exptl_crystal_size_mid 0.30
_exptl_crystal_size_min 0.10
_refine_diff_density_max 0.743
_refine_diff_density_min -0.991
_refine_ls_extinction_method none
_refine_ls_goodness_of_fit_ref 1.007
_refine_ls_hydrogen_treatment constr
_refine_ls_matrix_type full
_refine_ls_number_parameters 509
_refine_ls_number_reflns 11731
_refine_ls_number_restraints 0
_refine_ls_restrained_S_all 1.007
_refine_ls_R_factor_all 0.0559
_refine_ls_R_factor_gt 0.0366
_refine_ls_shift/su_max 0.001
_refine_ls_shift/su_mean 0.001
_refine_ls_structure_factor_coef Fsqd
_refine_ls_weighting_details 'calc w=1/[\s^2^(Fo^2^)+(0.0238P)^2^] where P=(Fo^2^+2Fc^2^)/3'
_refine_ls_weighting_scheme calc
_refine_ls_wR_factor_gt 0.0657
_refine_ls_wR_factor_ref 0.0777
_reflns_number_gt 9170
_reflns_number_total 11731
_reflns_threshold_expression I>2\s(I)
_cod_data_source_file xu5142.cif
_cod_data_source_block I
_cod_original_cell_volume 2645.33(13)
_cod_database_code 2229293
_cod_database_fobs_code 2229293

loop_
_symmetry_equiv_pos_as_xyz
'x, y, z'
'-x, -y, -z'

loop_
_atom_site_type_symbol
_atom_site_label
_atom_site_fract_x
_atom_site_fract_y
_atom_site_fract_z
_atom_site_U_iso_or_equiv
_atom_site_adp_type
_atom_site_calc_flag
_atom_site_refinement_flags
_atom_site_occupancy
_atom_site_disorder_assembly
_atom_site_disorder_group
Sn Sn1 1.18487(2) 0.65276(2) 0.542466(16) 0.01418(7) Uani d . 1 . .
Sn Sn2 0.923401(19) 0.58941(2) 0.448691(16) 0.01371(7) Uani d . 1 . .
Sn Sn3 0.42542(2) 1.04369(2) 0.077415(16) 0.01592(7) Uani d . 1 . .
Sn Sn4 0.68464(2) 0.86991(2) 0.098980(16) 0.01738(7) Uani d . 1 . .
S S1 1.24656(8) 0.93891(9) 0.47383(6) 0.0213(2) Uani d . 1 . .
S S2 0.76555(8) 0.83236(10) 0.30111(7) 0.0273(3) Uani d . 1 . .
O O1 1.2076(2) 0.4984(2) 0.60264(16) 0.0183(6) Uani d . 1 . .
O O2 1.05994(19) 0.5716(2) 0.51529(15) 0.0147(6) Uani d . 1 . .
O O3 0.2937(2) 1.1489(2) 0.02857(16) 0.0211(7) Uani d . 1 . .
O O4 0.56314(19) 0.9523(2) 0.04735(15) 0.0165(6) Uani d . 1 . .
N N1 1.0989(2) 0.7869(3) 0.47233(18) 0.0150(7) Uani d . 1 . .
N N2 0.9958(2) 0.7772(3) 0.44781(19) 0.0170(7) Uani d . 1 . .
N N3 1.0462(2) 0.9402(3) 0.41771(18) 0.0148(7) Uani d . 1 . .
N N4 0.5004(2) 0.9605(3) 0.2273(2) 0.0184(8) Uani d . 1 . .
N N5 0.6059(2) 0.9205(3) 0.21464(19) 0.0174(7) Uani d . 1 . .
N N6 0.5618(2) 0.9086(3) 0.3441(2) 0.0193(8) Uani d . 1 . .
C C1 1.1579(3) 0.7243(3) 0.6502(2) 0.0195(9) Uani d . 1 . .
H H1A 1.1695 0.8001 0.6350 0.023 Uiso calc R 1 . .
H H1B 1.0807 0.7142 0.6726 0.023 Uiso calc R 1 . .
C C2 1.2298(3) 0.6839(4) 0.7169(3) 0.0272(10) Uani d . 1 . .
H H2A 1.2053 0.7166 0.7655 0.033 Uiso calc R 1 . .
H H2B 1.2198 0.6078 0.7316 0.033 Uiso calc R 1 . .
C C3 1.3501(3) 0.7055(4) 0.6931(3) 0.0323(12) Uani d . 1 . .
H H3A 1.3744 0.6726 0.6446 0.039 Uiso calc R 1 . .
H H3B 1.3913 0.6721 0.7376 0.039 Uiso calc R 1 . .
C C4 1.3788(4) 0.8210(4) 0.6750(3) 0.0340(12) Uani d . 1 . .
H H4A 1.4575 0.8282 0.6594 0.051 Uiso calc R 1 . .
H H4B 1.3581 0.8539 0.7234 0.051 Uiso calc R 1 . .
H H4C 1.3392 0.8548 0.6305 0.051 Uiso calc R 1 . .
C C5 1.3287(3) 0.6515(3) 0.4577(2) 0.0200(9) Uani d . 1 . .
H H5A 1.3856 0.6929 0.4752 0.024 Uiso calc R 1 . .
H H5B 1.3563 0.5790 0.4597 0.024 Uiso calc R 1 . .
C C6 1.3126(3) 0.6940(4) 0.3709(2) 0.0246(10) Uani d . 1 . .
H H6A 1.2975 0.7697 0.3668 0.029 Uiso calc R 1 . .
H H6B 1.2480 0.6608 0.3559 0.029 Uiso calc R 1 . .
C C7 1.4117(3) 0.6757(4) 0.3101(3) 0.0282(11) Uani d . 1 . .
H H7A 1.4036 0.7204 0.2579 0.034 Uiso calc R 1 . .
H H7B 1.4784 0.6975 0.3305 0.034 Uiso calc R 1 . .
C C8 1.4260(3) 0.5649(4) 0.2954(3) 0.0287(11) Uani d . 1 . .
H H8A 1.4907 0.5589 0.2568 0.043 Uiso calc R 1 . .
H H8B 1.3615 0.5434 0.2731 0.043 Uiso calc R 1 . .
H H8C 1.4351 0.5201 0.3465 0.043 Uiso calc R 1 . .
C C9 0.7907(3) 0.6298(4) 0.5314(3) 0.0233(10) Uani d . 1 . .
H H9A 0.7286 0.6487 0.4993 0.028 Uiso calc R 1 . .
H H9B 0.7700 0.5653 0.5687 0.028 Uiso calc R 1 . .
C C10 0.7979(3) 0.7133(4) 0.5830(3) 0.0239(10) Uani d . 1 . .
H H10A 0.8094 0.7809 0.5474 0.029 Uiso calc R 1 . .
H H10B 0.8623 0.6991 0.6134 0.029 Uiso calc R 1 . .
C C11 0.6985(3) 0.7221(4) 0.6421(3) 0.0275(11) Uani d . 1 . .
H H11A 0.6870 0.6543 0.6774 0.033 Uiso calc R 1 . .
H H11B 0.6343 0.7360 0.6114 0.033 Uiso calc R 1 . .
C C12 0.7036(3) 0.8056(4) 0.6948(3) 0.0332(12) Uani d . 1 . .
H H12A 0.6360 0.8057 0.7315 0.050 Uiso calc R 1 . .
H H12B 0.7123 0.8736 0.6607 0.050 Uiso calc R 1 . .
H H12C 0.7657 0.7919 0.7266 0.050 Uiso calc R 1 . .
C C13 1.0015(3) 0.6182(3) 0.3281(2) 0.0167(9) Uani d . 1 . .
H H13A 0.9519 0.6597 0.2931 0.020 Uiso calc R 1 . .
H H13B 1.0679 0.6597 0.3274 0.020 Uiso calc R 1 . .
C C14 1.0331(3) 0.5177(4) 0.2940(3) 0.0279(10) Uani d . 1 . .
H H14A 1.0724 0.4715 0.3338 0.033 Uiso calc R 1 . .
H H14B 0.9656 0.4818 0.2872 0.033 Uiso calc R 1 . .
C C15 1.1037(3) 0.5336(4) 0.2138(3) 0.0267(10) Uani d . 1 . .
H H15A 1.1717 0.5688 0.2203 0.032 Uiso calc R 1 . .
H H15B 1.0648 0.5796 0.1736 0.032 Uiso calc R 1 . .
C C16 1.1326(4) 0.4311(4) 0.1821(3) 0.0396(13) Uani d . 1 . .
H H16A 1.1790 0.4449 0.1305 0.059 Uiso calc R 1 . .
H H16B 1.0656 0.3971 0.1739 0.059 Uiso calc R 1 . .
H H16C 1.1717 0.3855 0.2215 0.059 Uiso calc R 1 . .
C C17 1.3064(3) 0.4541(3) 0.6300(3) 0.0243(10) Uani d . 1 . .
H H17A 1.3014 0.3780 0.6386 0.036 Uiso calc R 1 . .
H H17B 1.3179 0.4781 0.6810 0.036 Uiso calc R 1 . .
H H17C 1.3677 0.4757 0.5892 0.036 Uiso calc R 1 . .
C C18 0.9673(3) 0.8695(3) 0.4160(2) 0.0186(9) Uani d . 1 . .
H H18 0.9000 0.8858 0.3943 0.022 Uiso calc R 1 . .
C C19 1.1290(3) 0.8865(3) 0.4538(2) 0.0155(8) Uani d . 1 . .
C C20 1.0447(3) 1.0492(3) 0.3845(2) 0.0210(9) Uani d . 1 . .
H H20A 1.0779 1.0895 0.4202 0.031 Uiso calc R 1 . .
H H20B 0.9692 1.0726 0.3801 0.031 Uiso calc R 1 . .
H H20C 1.0860 1.0595 0.3307 0.031 Uiso calc R 1 . .
C C21 0.3130(3) 0.9228(3) 0.1234(2) 0.0200(9) Uani d . 1 . .
H H21A 0.2787 0.9035 0.0772 0.024 Uiso calc R 1 . .
H H21B 0.3548 0.8613 0.1459 0.024 Uiso calc R 1 . .
C C22 0.2224(3) 0.9443(4) 0.1879(3) 0.0303(11) Uani d . 1 . .
H H22A 0.1820 1.0080 0.1676 0.036 Uiso calc R 1 . .
H H22B 0.2550 0.9574 0.2367 0.036 Uiso calc R 1 . .
C C23 0.1424(3) 0.8541(4) 0.2114(3) 0.0323(11) Uani d . 1 . .
H H23A 0.1818 0.7922 0.2362 0.039 Uiso calc R 1 . .
H H23B 0.0848 0.8730 0.2528 0.039 Uiso calc R 1 . .
C C24 0.0888(3) 0.8257(4) 0.1400(3) 0.0325(12) Uani d . 1 . .
H H24A 0.0382 0.7682 0.1591 0.049 Uiso calc R 1 . .
H H24B 0.1451 0.8045 0.0996 0.049 Uiso calc R 1 . .
H H24C 0.0488 0.8863 0.1156 0.049 Uiso calc R 1 . .
C C25 0.5035(3) 1.1760(3) 0.1050(2) 0.0195(9) Uani d . 1 . .
H H25A 0.4523 1.2125 0.1413 0.023 Uiso calc R 1 . .
H H25B 0.5674 1.1527 0.1342 0.023 Uiso calc R 1 . .
C C26 0.5408(3) 1.2510(3) 0.0292(2) 0.0211(9) Uani d . 1 . .
H H26A 0.5900 1.2132 -0.0075 0.025 Uiso calc R 1 . .
H H26B 0.4764 1.2747 0.0010 0.025 Uiso calc R 1 . .
C C27 0.5997(4) 1.3458(4) 0.0450(3) 0.0326(12) Uani d . 1 . .
H H27A 0.6646 1.3229 0.0730 0.039 Uiso calc R 1 . .
H H27B 0.5508 1.3847 0.0811 0.039 Uiso calc R 1 . .
C C28 0.6351(5) 1.4174(4) -0.0333(3) 0.0491(15) Uani d . 1 . .
H H28A 0.6736 1.4772 -0.0211 0.074 Uiso calc R 1 . .
H H28B 0.5708 1.4418 -0.0603 0.074 Uiso calc R 1 . .
H H28C 0.6839 1.3792 -0.0690 0.074 Uiso calc R 1 . .
C C29 0.6387(3) 0.7131(3) 0.1474(3) 0.0221(10) Uani d . 1 . .
H H29A 0.6478 0.7026 0.2059 0.027 Uiso calc R 1 . .
H H29B 0.5600 0.7066 0.1428 0.027 Uiso calc R 1 . .
C C30 0.6977(3) 0.6249(4) 0.1109(3) 0.0260(10) Uani d . 1 . .
H H30A 0.6861 0.6325 0.0529 0.031 Uiso calc R 1 . .
H H30B 0.6646 0.5584 0.1378 0.031 Uiso calc R 1 . .
C C31 0.8193(4) 0.6188(4) 0.1174(3) 0.0373(13) Uani d . 1 . .
H H31A 0.8528 0.6859 0.0923 0.045 Uiso calc R 1 . .
H H31B 0.8316 0.6076 0.1754 0.045 Uiso calc R 1 . .
C C32 0.8748(4) 0.5320(5) 0.0768(3) 0.0525(16) Uani d . 1 . .
H H32A 0.9529 0.5311 0.0827 0.079 Uiso calc R 1 . .
H H32B 0.8644 0.5436 0.0191 0.079 Uiso calc R 1 . .
H H32C 0.8430 0.4652 0.1021 0.079 Uiso calc R 1 . .
C C33 0.8267(3) 0.9628(4) 0.0912(3) 0.0281(11) Uani d . 1 . .
H H33A 0.8720 0.9331 0.1343 0.034 Uiso calc R 1 . .
H H33B 0.8702 0.9600 0.0384 0.034 Uiso calc R 1 . .
C C34 0.7995(3) 1.0775(4) 0.0999(3) 0.0286(11) Uani d . 1 . .
H H34A 0.7611 1.1092 0.0534 0.034 Uiso calc R 1 . .
H H34B 0.7493 1.0797 0.1498 0.034 Uiso calc R 1 . .
C C35 0.8997(4) 1.1421(4) 0.1035(3) 0.0417(14) Uani d . 1 . .
H H35A 0.8791 1.2168 0.0968 0.050 Uiso calc R 1 . .
H H35B 0.9553 1.1312 0.0582 0.050 Uiso calc R 1 . .
C C36 0.9487(4) 1.1125(5) 0.1842(3) 0.0454(14) Uani d . 1 . .
H H36A 1.0133 1.1549 0.1843 0.068 Uiso calc R 1 . .
H H36B 0.9697 1.0387 0.1908 0.068 Uiso calc R 1 . .
H H36C 0.8945 1.1251 0.2291 0.068 Uiso calc R 1 . .
C C37 0.2228(4) 1.2117(4) 0.0713(3) 0.0402(13) Uani d . 1 . .
H H37A 0.1531 1.2185 0.0481 0.060 Uiso calc R 1 . .
H H37B 0.2548 1.2807 0.0677 0.060 Uiso calc R 1 . .
H H37C 0.2107 1.1800 0.1282 0.060 Uiso calc R 1 . .
C C38 0.4776(3) 0.9524(3) 0.3048(2) 0.0175(9) Uani d . 1 . .
H H38 0.4106 0.9742 0.3310 0.021 Uiso calc R 1 . .
C C39 0.6432(3) 0.8887(3) 0.2857(2) 0.0190(9) Uani d . 1 . .
C C40 0.5666(3) 0.8864(4) 0.4313(2) 0.0273(11) Uani d . 1 . .
H H40A 0.5887 0.8137 0.4461 0.041 Uiso calc R 1 . .
H H40B 0.4945 0.8984 0.4595 0.041 Uiso calc R 1 . .
H H40C 0.6197 0.9323 0.4470 0.041 Uiso calc R 1 . .

loop_
_atom_site_aniso_label
_atom_site_aniso_U_11
_atom_site_aniso_U_22
_atom_site_aniso_U_33
_atom_site_aniso_U_12
_atom_site_aniso_U_13
_atom_site_aniso_U_23
Sn1 0.01421(14) 0.01295(16) 0.01570(15) -0.00106(10) -0.00187(10) -0.00278(12)
Sn2 0.01380(13) 0.01229(15) 0.01496(15) 0.00039(10) -0.00094(10) -0.00233(12)
Sn3 0.01557(14) 0.01792(17) 0.01427(15) 0.00026(11) 0.00060(10) -0.00407(12)
Sn4 0.01548(14) 0.02056(17) 0.01681(16) 0.00184(11) -0.00249(10) -0.00484(13)
S1 0.0209(5) 0.0181(6) 0.0259(6) -0.0052(4) -0.0063(4) -0.0023(5)
S2 0.0229(6) 0.0362(8) 0.0255(6) 0.0081(5) -0.0103(4) -0.0089(5)
O1 0.0204(14) 0.0151(16) 0.0193(16) 0.0000(12) -0.0045(11) -0.0004(13)
O2 0.0154(13) 0.0092(15) 0.0194(15) -0.0022(11) -0.0030(11) -0.0003(12)
O3 0.0211(14) 0.0259(18) 0.0178(16) 0.0060(12) -0.0056(11) -0.0070(13)
O4 0.0155(13) 0.0186(17) 0.0154(15) 0.0044(11) -0.0011(10) -0.0033(12)
N1 0.0142(16) 0.014(2) 0.0162(18) -0.0019(13) -0.0031(13) -0.0006(15)
N2 0.0147(17) 0.019(2) 0.0188(19) -0.0002(14) -0.0041(13) -0.0052(16)
N3 0.0178(17) 0.0121(19) 0.0144(18) 0.0004(13) -0.0026(13) -0.0013(15)
N4 0.0177(17) 0.017(2) 0.020(2) 0.0032(14) 0.0003(13) -0.0044(16)
N5 0.0179(17) 0.019(2) 0.0164(19) 0.0034(14) 0.0003(13) -0.0073(15)
N6 0.0202(18) 0.020(2) 0.018(2) -0.0021(15) -0.0029(14) -0.0045(16)
C1 0.021(2) 0.021(2) 0.018(2) -0.0003(17) -0.0032(16) -0.0038(19)
C2 0.039(3) 0.024(3) 0.020(2) 0.004(2) -0.0091(19) -0.004(2)
C3 0.031(3) 0.034(3) 0.037(3) 0.007(2) -0.015(2) -0.015(2)
C4 0.030(3) 0.033(3) 0.045(3) 0.002(2) -0.015(2) -0.014(2)
C5 0.0114(19) 0.024(3) 0.024(2) -0.0010(17) -0.0012(15) -0.002(2)
C6 0.030(2) 0.022(3) 0.018(2) 0.0054(19) 0.0037(17) 0.002(2)
C7 0.030(2) 0.029(3) 0.022(3) 0.001(2) 0.0085(18) 0.000(2)
C8 0.027(2) 0.031(3) 0.027(3) 0.000(2) 0.0041(18) -0.006(2)
C9 0.014(2) 0.031(3) 0.027(3) 0.0000(18) 0.0031(16) -0.014(2)
C10 0.024(2) 0.027(3) 0.022(2) -0.0005(18) 0.0010(17) -0.009(2)
C11 0.024(2) 0.030(3) 0.030(3) 0.0035(19) 0.0030(18) -0.012(2)
C12 0.031(3) 0.035(3) 0.035(3) 0.001(2) 0.004(2) -0.013(2)
C13 0.017(2) 0.019(2) 0.013(2) -0.0012(16) 0.0015(15) -0.0020(18)
C14 0.036(3) 0.021(3) 0.023(3) 0.006(2) 0.0043(19) 0.000(2)
C15 0.029(2) 0.030(3) 0.021(2) 0.002(2) 0.0003(18) -0.004(2)
C16 0.058(3) 0.038(3) 0.020(3) 0.018(3) 0.006(2) -0.008(2)
C17 0.025(2) 0.020(3) 0.028(3) 0.0044(18) -0.0104(18) 0.000(2)
C18 0.020(2) 0.019(2) 0.017(2) -0.0004(17) -0.0040(16) -0.0048(19)
C19 0.020(2) 0.014(2) 0.012(2) 0.0012(16) 0.0025(15) -0.0047(17)
C20 0.030(2) 0.012(2) 0.021(2) 0.0033(17) -0.0067(17) -0.0032(19)
C21 0.024(2) 0.019(2) 0.017(2) -0.0032(17) 0.0007(16) -0.0027(19)
C22 0.026(2) 0.034(3) 0.030(3) -0.002(2) 0.0050(19) -0.006(2)
C23 0.031(3) 0.030(3) 0.032(3) -0.003(2) 0.004(2) 0.004(2)
C24 0.028(2) 0.028(3) 0.039(3) -0.005(2) -0.005(2) 0.004(2)
C25 0.022(2) 0.020(2) 0.020(2) -0.0036(17) -0.0036(16) -0.0089(19)
C26 0.022(2) 0.021(3) 0.020(2) -0.0012(18) -0.0017(16) -0.0041(19)
C27 0.040(3) 0.027(3) 0.032(3) -0.010(2) 0.002(2) -0.012(2)
C28 0.076(4) 0.027(3) 0.043(3) -0.024(3) 0.004(3) -0.005(3)
C29 0.024(2) 0.022(3) 0.021(2) 0.0020(18) -0.0060(17) -0.002(2)
C30 0.029(2) 0.026(3) 0.023(3) 0.0043(19) -0.0042(18) -0.004(2)
C31 0.035(3) 0.052(4) 0.028(3) 0.015(2) -0.013(2) -0.013(3)
C32 0.056(3) 0.066(4) 0.040(3) 0.036(3) -0.019(3) -0.020(3)
C33 0.017(2) 0.039(3) 0.029(3) -0.0024(19) -0.0024(17) -0.007(2)
C34 0.030(2) 0.031(3) 0.026(3) -0.003(2) -0.0035(19) -0.007(2)
C35 0.041(3) 0.049(4) 0.040(3) -0.011(3) -0.011(2) -0.014(3)
C36 0.038(3) 0.055(4) 0.047(3) -0.002(3) -0.007(2) -0.017(3)
C37 0.048(3) 0.039(3) 0.030(3) 0.014(2) 0.008(2) -0.003(3)
C38 0.015(2) 0.019(2) 0.019(2) -0.0005(16) -0.0014(15) -0.0047(19)
C39 0.020(2) 0.017(2) 0.021(2) -0.0015(17) -0.0031(16) -0.0054(19)
C40 0.030(2) 0.035(3) 0.018(2) 0.001(2) -0.0061(18) -0.007(2)

loop_
_atom_type_symbol
_atom_type_description
_atom_type_scat_dispersion_real
_atom_type_scat_dispersion_imag
_atom_type_scat_source
C C 0.0033 0.0016 'International Tables Vol C Tables 4.2.6.8 and 6.1.1.4'
H H 0.0000 0.0000 'International Tables Vol C Tables 4.2.6.8 and 6.1.1.4'
N N 0.0061 0.0033 'International Tables Vol C Tables 4.2.6.8 and 6.1.1.4'
O O 0.0106 0.0060 'International Tables Vol C Tables 4.2.6.8 and 6.1.1.4'
S S 0.1246 0.1234 'International Tables Vol C Tables 4.2.6.8 and 6.1.1.4'
Sn Sn -0.6537 1.4246 'International Tables Vol C Tables 4.2.6.8 and 6.1.1.4'

loop_
_geom_angle_atom_site_label_1
_geom_angle_atom_site_label_2
_geom_angle_atom_site_label_3
_geom_angle_site_symmetry_1
_geom_angle_site_symmetry_3
_geom_angle
_geom_angle_publ_flag
O2 Sn1 O1 . . 75.43(10) ?
O2 Sn1 C1 . . 116.90(13) ?
O1 Sn1 C1 . . 96.07(14) ?
O2 Sn1 C5 . . 113.62(13) ?
O1 Sn1 C5 . . 95.34(14) ?
C1 Sn1 C5 . . 129.47(14) ?
O2 Sn1 N1 . . 82.26(10) ?
O1 Sn1 N1 . . 157.41(10) ?
C1 Sn1 N1 . . 90.76(14) ?
C5 Sn1 N1 . . 96.85(14) ?
O2 Sn2 O2 2_766 . 74.57(10) ?
O2 Sn2 C13 2_766 . 105.27(13) ?
O2 Sn2 C13 . . 100.82(12) ?
O2 Sn2 C9 2_766 . 102.41(14) ?
O2 Sn2 C9 . . 105.39(13) ?
C13 Sn2 C9 . . 145.94(17) ?
O2 Sn2 O1 2_766 2_766 70.12(9) ?
O2 Sn2 O1 . 2_766 144.63(10) ?
C13 Sn2 O1 . 2_766 86.71(12) ?
C9 Sn2 O1 . 2_766 84.39(12) ?
O4 Sn3 O4 2_675 . 74.11(11) ?
O4 Sn3 C21 2_675 . 104.11(13) ?
O4 Sn3 C21 . . 99.09(14) ?
O4 Sn3 C25 2_675 . 109.68(13) ?
O4 Sn3 C25 . . 99.87(13) ?
C21 Sn3 C25 . . 144.63(15) ?
O4 Sn3 O3 2_675 . 71.26(10) ?
O4 Sn3 O3 . . 145.24(10) ?
C21 Sn3 O3 . . 92.06(14) ?
C25 Sn3 O3 . . 89.10(13) ?
O4 Sn3 N4 2_675 . 148.65(10) ?
O4 Sn3 N4 . . 74.78(10) ?
C21 Sn3 N4 . . 77.13(12) ?
C25 Sn3 N4 . . 79.44(13) ?
O3 Sn3 N4 . . 139.97(10) ?
O4 Sn4 C33 . . 111.02(15) ?
O4 Sn4 C29 . . 112.53(13) ?
C33 Sn4 C29 . . 136.45(17) ?
O4 Sn4 O3 . 2_675 73.69(10) ?
C33 Sn4 O3 . 2_675 94.32(14) ?
C29 Sn4 O3 . 2_675 97.74(14) ?
O4 Sn4 N5 . . 84.74(11) ?
C33 Sn4 N5 . . 95.20(14) ?
C29 Sn4 N5 . . 88.63(14) ?
O3 Sn4 N5 2_675 . 158.35(11) ?
C17 O1 Sn1 . . 126.7(2) ?
C17 O1 Sn2 . 2_766 125.6(2) ?
Sn1 O1 Sn2 . 2_766 100.70(10) ?
Sn1 O2 Sn2 . 2_766 112.52(11) ?
Sn1 O2 Sn2 . . 141.46(14) ?
Sn2 O2 Sn2 2_766 . 105.43(10) ?
C37 O3 Sn4 . 2_675 131.6(3) ?
C37 O3 Sn3 . . 126.9(3) ?
Sn4 O3 Sn3 2_675 . 101.40(11) ?
Sn4 O4 Sn3 . 2_675 113.30(12) ?
Sn4 O4 Sn3 . . 140.76(13) ?
Sn3 O4 Sn3 2_675 . 105.89(11) ?
C19 N1 N2 . . 108.7(3) ?
C19 N1 Sn1 . . 128.6(2) ?
N2 N1 Sn1 . . 122.4(2) ?
C18 N2 N1 . . 106.2(3) ?
C18 N3 C19 . . 106.5(3) ?
C18 N3 C20 . . 126.6(3) ?
C19 N3 C20 . . 126.9(3) ?
C38 N4 N5 . . 105.8(3) ?
C38 N4 Sn3 . . 143.7(3) ?
N5 N4 Sn3 . . 110.2(2) ?
C39 N5 N4 . . 109.6(3) ?
C39 N5 Sn4 . . 121.9(3) ?
N4 N5 Sn4 . . 126.1(2) ?
C38 N6 C39 . . 106.8(3) ?
C38 N6 C40 . . 127.4(4) ?
C39 N6 C40 . . 125.8(3) ?
C2 C1 Sn1 . . 115.7(3) ?
C2 C1 H1A . . 108.4 ?
Sn1 C1 H1A . . 108.4 ?
C2 C1 H1B . . 108.4 ?
Sn1 C1 H1B . . 108.4 ?
H1A C1 H1B . . 107.4 ?
C3 C2 C1 . . 113.7(4) ?
C3 C2 H2A . . 108.8 ?
C1 C2 H2A . . 108.8 ?
C3 C2 H2B . . 108.8 ?
C1 C2 H2B . . 108.8 ?
H2A C2 H2B . . 107.7 ?
C2 C3 C4 . . 114.5(4) ?
C2 C3 H3A . . 108.6 ?
C4 C3 H3A . . 108.6 ?
C2 C3 H3B . . 108.6 ?
C4 C3 H3B . . 108.6 ?
H3A C3 H3B . . 107.6 ?
C3 C4 H4A . . 109.5 ?
C3 C4 H4B . . 109.5 ?
H4A C4 H4B . . 109.5 ?
C3 C4 H4C . . 109.5 ?
H4A C4 H4C . . 109.5 ?
H4B C4 H4C . . 109.5 ?
C6 C5 Sn1 . . 114.9(3) ?
C6 C5 H5A . . 108.5 ?
Sn1 C5 H5A . . 108.5 ?
C6 C5 H5B . . 108.5 ?
Sn1 C5 H5B . . 108.5 ?
H5A C5 H5B . . 107.5 ?
C5 C6 C7 . . 113.4(4) ?
C5 C6 H6A . . 108.9 ?
C7 C6 H6A . . 108.9 ?
C5 C6 H6B . . 108.9 ?
C7 C6 H6B . . 108.9 ?
H6A C6 H6B . . 107.7 ?
C8 C7 C6 . . 113.9(4) ?
C8 C7 H7A . . 108.8 ?
C6 C7 H7A . . 108.8 ?
C8 C7 H7B . . 108.8 ?
C6 C7 H7B . . 108.8 ?
H7A C7 H7B . . 107.7 ?
C7 C8 H8A . . 109.5 ?
C7 C8 H8B . . 109.5 ?
H8A C8 H8B . . 109.5 ?
C7 C8 H8C . . 109.5 ?
H8A C8 H8C . . 109.5 ?
H8B C8 H8C . . 109.5 ?
C10 C9 Sn2 . . 122.8(3) ?
C10 C9 H9A . . 106.6 ?
Sn2 C9 H9A . . 106.6 ?
C10 C9 H9B . . 106.6 ?
Sn2 C9 H9B . . 106.6 ?
H9A C9 H9B . . 106.6 ?
C9 C10 C11 . . 113.8(3) ?
C9 C10 H10A . . 108.8 ?
C11 C10 H10A . . 108.8 ?
C9 C10 H10B . . 108.8 ?
C11 C10 H10B . . 108.8 ?
H10A C10 H10B . . 107.7 ?
C10 C11 C12 . . 114.9(4) ?
C10 C11 H11A . . 108.5 ?
C12 C11 H11A . . 108.5 ?
C10 C11 H11B . . 108.5 ?
C12 C11 H11B . . 108.5 ?
H11A C11 H11B . . 107.5 ?
C11 C12 H12A . . 109.5 ?
C11 C12 H12B . . 109.5 ?
H12A C12 H12B . . 109.5 ?
C11 C12 H12C . . 109.5 ?
H12A C12 H12C . . 109.5 ?
H12B C12 H12C . . 109.5 ?
C14 C13 Sn2 . . 112.3(3) ?
C14 C13 H13A . . 109.1 ?
Sn2 C13 H13A . . 109.1 ?
C14 C13 H13B . . 109.1 ?
Sn2 C13 H13B . . 109.1 ?
H13A C13 H13B . . 107.9 ?
C15 C14 C13 . . 114.2(4) ?
C15 C14 H14A . . 108.7 ?
C13 C14 H14A . . 108.7 ?
C15 C14 H14B . . 108.7 ?
C13 C14 H14B . . 108.7 ?
H14A C14 H14B . . 107.6 ?
C14 C15 C16 . . 112.2(4) ?
C14 C15 H15A . . 109.2 ?
C16 C15 H15A . . 109.2 ?
C14 C15 H15B . . 109.2 ?
C16 C15 H15B . . 109.2 ?
H15A C15 H15B . . 107.9 ?
C15 C16 H16A . . 109.5 ?
C15 C16 H16B . . 109.5 ?
H16A C16 H16B . . 109.5 ?
C15 C16 H16C . . 109.5 ?
H16A C16 H16C . . 109.5 ?
H16B C16 H16C . . 109.5 ?
O1 C17 H17A . . 109.5 ?
O1 C17 H17B . . 109.5 ?
H17A C17 H17B . . 109.5 ?
O1 C17 H17C . . 109.5 ?
H17A C17 H17C . . 109.5 ?
H17B C17 H17C . . 109.5 ?
N2 C18 N3 . . 111.3(3) ?
N2 C18 H18 . . 124.4 ?
N3 C18 H18 . . 124.4 ?
N1 C19 N3 . . 107.3(3) ?
N1 C19 S1 . . 126.8(3) ?
N3 C19 S1 . . 125.8(3) ?
N3 C20 H20A . . 109.5 ?
N3 C20 H20B . . 109.5 ?
H20A C20 H20B . . 109.5 ?
N3 C20 H20C . . 109.5 ?
H20A C20 H20C . . 109.5 ?
H20B C20 H20C . . 109.5 ?
C22 C21 Sn3 . . 117.8(3) ?
C22 C21 H21A . . 107.9 ?
Sn3 C21 H21A . . 107.9 ?
C22 C21 H21B . . 107.9 ?
Sn3 C21 H21B . . 107.9 ?
H21A C21 H21B . . 107.2 ?
C21 C22 C23 . . 112.6(4) ?
C21 C22 H22A . . 109.1 ?
C23 C22 H22A . . 109.1 ?
C21 C22 H22B . . 109.1 ?
C23 C22 H22B . . 109.1 ?
H22A C22 H22B . . 107.8 ?
C24 C23 C22 . . 113.5(4) ?
C24 C23 H23A . . 108.9 ?
C22 C23 H23A . . 108.9 ?
C24 C23 H23B . . 108.9 ?
C22 C23 H23B . . 108.9 ?
H23A C23 H23B . . 107.7 ?
C23 C24 H24A . . 109.5 ?
C23 C24 H24B . . 109.5 ?
H24A C24 H24B . . 109.5 ?
C23 C24 H24C . . 109.5 ?
H24A C24 H24C . . 109.5 ?
H24B C24 H24C . . 109.5 ?
C26 C25 Sn3 . . 111.9(3) ?
C26 C25 H25A . . 109.2 ?
Sn3 C25 H25A . . 109.2 ?
C26 C25 H25B . . 109.2 ?
Sn3 C25 H25B . . 109.2 ?
H25A C25 H25B . . 107.9 ?
C27 C26 C25 . . 114.2(3) ?
C27 C26 H26A . . 108.7 ?
C25 C26 H26A . . 108.7 ?
C27 C26 H26B . . 108.7 ?
C25 C26 H26B . . 108.7 ?
H26A C26 H26B . . 107.6 ?
C26 C27 C28 . . 111.5(4) ?
C26 C27 H27A . . 109.3 ?
C28 C27 H27A . . 109.3 ?
C26 C27 H27B . . 109.3 ?
C28 C27 H27B . . 109.3 ?
H27A C27 H27B . . 108.0 ?
C27 C28 H28A . . 109.5 ?
C27 C28 H28B . . 109.5 ?
H28A C28 H28B . . 109.5 ?
C27 C28 H28C . . 109.5 ?
H28A C28 H28C . . 109.5 ?
H28B C28 H28C . . 109.5 ?
C30 C29 Sn4 . . 118.6(3) ?
C30 C29 H29A . . 107.7 ?
Sn4 C29 H29A . . 107.7 ?
C30 C29 H29B . . 107.7 ?
Sn4 C29 H29B . . 107.7 ?
H29A C29 H29B . . 107.1 ?
C29 C30 C31 . . 114.9(4) ?
C29 C30 H30A . . 108.5 ?
C31 C30 H30A . . 108.5 ?
C29 C30 H30B . . 108.5 ?
C31 C30 H30B . . 108.5 ?
H30A C30 H30B . . 107.5 ?
C32 C31 C30 . . 112.5(4) ?
C32 C31 H31A . . 109.1 ?
C30 C31 H31A . . 109.1 ?
C32 C31 H31B . . 109.1 ?
C30 C31 H31B . . 109.1 ?
H31A C31 H31B . . 107.8 ?
C31 C32 H32A . . 109.5 ?
C31 C32 H32B . . 109.5 ?
H32A C32 H32B . . 109.5 ?
C31 C32 H32C . . 109.5 ?
H32A C32 H32C . . 109.5 ?
H32B C32 H32C . . 109.5 ?
C34 C33 Sn4 . . 112.9(3) ?
C34 C33 H33A . . 109.0 ?
Sn4 C33 H33A . . 109.0 ?
C34 C33 H33B . . 109.0 ?
Sn4 C33 H33B . . 109.0 ?
H33A C33 H33B . . 107.8 ?
C35 C34 C33 . . 113.5(4) ?
C35 C34 H34A . . 108.9 ?
C33 C34 H34A . . 108.9 ?
C35 C34 H34B . . 108.9 ?
C33 C34 H34B . . 108.9 ?
H34A C34 H34B . . 107.7 ?
C34 C35 C36 . . 111.6(4) ?
C34 C35 H35A . . 109.3 ?
C36 C35 H35A . . 109.3 ?
C34 C35 H35B . . 109.3 ?
C36 C35 H35B . . 109.3 ?
H35A C35 H35B . . 108.0 ?
C35 C36 H36A . . 109.5 ?
C35 C36 H36B . . 109.5 ?
H36A C36 H36B . . 109.5 ?
C35 C36 H36C . . 109.5 ?
H36A C36 H36C . . 109.5 ?
H36B C36 H36C . . 109.5 ?
O3 C37 H37A . . 109.5 ?
O3 C37 H37B . . 109.5 ?
H37A C37 H37B . . 109.5 ?
O3 C37 H37C . . 109.5 ?
H37A C37 H37C . . 109.5 ?
H37B C37 H37C . . 109.5 ?
N4 C38 N6 . . 111.3(4) ?
N4 C38 H38 . . 124.3 ?
N6 C38 H38 . . 124.3 ?
N5 C39 N6 . . 106.5(3) ?
N5 C39 S2 . . 126.8(3) ?
N6 C39 S2 . . 126.7(3) ?
N6 C40 H40A . . 109.5 ?
N6 C40 H40B . . 109.5 ?
H40A C40 H40B . . 109.5 ?
N6 C40 H40C . . 109.5 ?
H40A C40 H40C . . 109.5 ?
H40B C40 H40C . . 109.5 ?

loop_
_geom_bond_atom_site_label_1
_geom_bond_atom_site_label_2
_geom_bond_site_symmetry_2
_geom_bond_distance
_geom_bond_publ_flag
Sn1 O2 . 2.020(2) ?
Sn1 O1 . 2.133(3) ?
Sn1 C1 . 2.144(4) ?
Sn1 C5 . 2.150(4) ?
Sn1 N1 . 2.262(3) ?
Sn2 O2 2_766 2.100(3) ?
Sn2 O2 . 2.113(2) ?
Sn2 C13 . 2.128(4) ?
Sn2 C9 . 2.133(4) ?
Sn2 O1 2_766 2.315(2) ?
Sn2 N2 . 2.617(4) ?
Sn3 O4 2_675 2.078(2) ?
Sn3 O4 . 2.106(3) ?
Sn3 C21 . 2.122(4) ?
Sn3 C25 . 2.126(4) ?
Sn3 O3 . 2.242(3) ?
Sn3 N4 . 2.830(3) ?
Sn4 O4 . 2.018(3) ?
Sn4 C33 . 2.135(4) ?
Sn4 C29 . 2.144(4) ?
Sn4 O3 2_675 2.179(3) ?
Sn4 N5 . 2.254(3) ?
S1 C19 . 1.705(4) ?
S2 C39 . 1.689(4) ?
O1 C17 . 1.427(4) ?
O1 Sn2 2_766 2.315(2) ?
O2 Sn2 2_766 2.100(3) ?
O3 C37 . 1.394(5) ?
O3 Sn4 2_675 2.179(3) ?
O4 Sn3 2_675 2.078(2) ?
N1 C19 . 1.337(5) ?
N1 N2 . 1.394(4) ?
N2 C18 . 1.294(5) ?
N3 C18 . 1.361(5) ?
N3 C19 . 1.367(5) ?
N3 C20 . 1.443(5) ?
N4 C38 . 1.290(5) ?
N4 N5 . 1.394(4) ?
N5 C39 . 1.332(5) ?
N6 C38 . 1.359(5) ?
N6 C39 . 1.371(5) ?
N6 C40 . 1.458(5) ?
C1 C2 . 1.529(5) ?
C1 H1A . 0.9900 ?
C1 H1B . 0.9900 ?
C2 C3 . 1.516(6) ?
C2 H2A . 0.9900 ?
C2 H2B . 0.9900 ?
C3 C4 . 1.528(6) ?
C3 H3A . 0.9900 ?
C3 H3B . 0.9900 ?
C4 H4A . 0.9800 ?
C4 H4B . 0.9800 ?
C4 H4C . 0.9800 ?
C5 C6 . 1.513(5) ?
C5 H5A . 0.9900 ?
C5 H5B . 0.9900 ?
C6 C7 . 1.540(6) ?
C6 H6A . 0.9900 ?
C6 H6B . 0.9900 ?
C7 C8 . 1.499(6) ?
C7 H7A . 0.9900 ?
C7 H7B . 0.9900 ?
C8 H8A . 0.9800 ?
C8 H8B . 0.9800 ?
C8 H8C . 0.9800 ?
C9 C10 . 1.495(6) ?
C9 H9A . 0.9900 ?
C9 H9B . 0.9900 ?
C10 C11 . 1.504(5) ?
C10 H10A . 0.9900 ?
C10 H10B . 0.9900 ?
C11 C12 . 1.505(6) ?
C11 H11A . 0.9900 ?
C11 H11B . 0.9900 ?
C12 H12A . 0.9800 ?
C12 H12B . 0.9800 ?
C12 H12C . 0.9800 ?
C13 C14 . 1.527(6) ?
C13 H13A . 0.9900 ?
C13 H13B . 0.9900 ?
C14 C15 . 1.511(6) ?
C14 H14A . 0.9900 ?
C14 H14B . 0.9900 ?
C15 C16 . 1.525(6) ?
C15 H15A . 0.9900 ?
C15 H15B . 0.9900 ?
C16 H16A . 0.9800 ?
C16 H16B . 0.9800 ?
C16 H16C . 0.9800 ?
C17 H17A . 0.9800 ?
C17 H17B . 0.9800 ?
C17 H17C . 0.9800 ?
C18 H18 . 0.9500 ?
C20 H20A . 0.9800 ?
C20 H20B . 0.9800 ?
C20 H20C . 0.9800 ?
C21 C22 . 1.519(6) ?
C21 H21A . 0.9900 ?
C21 H21B . 0.9900 ?
C22 C23 . 1.529(6) ?
C22 H22A . 0.9900 ?
C22 H22B . 0.9900 ?
C23 C24 . 1.527(6) ?
C23 H23A . 0.9900 ?
C23 H23B . 0.9900 ?
C24 H24A . 0.9800 ?
C24 H24B . 0.9800 ?
C24 H24C . 0.9800 ?
C25 C26 . 1.520(5) ?
C25 H25A . 0.9900 ?
C25 H25B . 0.9900 ?
C26 C27 . 1.517(5) ?
C26 H26A . 0.9900 ?
C26 H26B . 0.9900 ?
C27 C28 . 1.522(6) ?
C27 H27A . 0.9900 ?
C27 H27B . 0.9900 ?
C28 H28A . 0.9800 ?
C28 H28B . 0.9800 ?
C28 H28C . 0.9800 ?
C29 C30 . 1.511(6) ?
C29 H29A . 0.9900 ?
C29 H29B . 0.9900 ?
C30 C31 . 1.516(6) ?
C30 H30A . 0.9900 ?
C30 H30B . 0.9900 ?
C31 C32 . 1.513(7) ?
C31 H31A . 0.9900 ?
C31 H31B . 0.9900 ?
C32 H32A . 0.9800 ?
C32 H32B . 0.9800 ?
C32 H32C . 0.9800 ?
C33 C34 . 1.542(6) ?
C33 H33A . 0.9900 ?
C33 H33B . 0.9900 ?
C34 C35 . 1.524(5) ?
C34 H34A . 0.9900 ?
C34 H34B . 0.9900 ?
C35 C36 . 1.539(6) ?
C35 H35A . 0.9900 ?
C35 H35B . 0.9900 ?
C36 H36A . 0.9800 ?
C36 H36B . 0.9800 ?
C36 H36C . 0.9800 ?
C37 H37A . 0.9800 ?
C37 H37B . 0.9800 ?
C37 H37C . 0.9800 ?
C38 H38 . 0.9500 ?
C40 H40A . 0.9800 ?
C40 H40B . 0.9800 ?
C40 H40C . 0.9800 ?

loop_
_geom_torsion_atom_site_label_1
_geom_torsion_atom_site_label_2
_geom_torsion_atom_site_label_3
_geom_torsion_atom_site_label_4
_geom_torsion_site_symmetry_1
_geom_torsion_site_symmetry_2
_geom_torsion_site_symmetry_3
_geom_torsion_site_symmetry_4
_geom_torsion
_geom_torsion_publ_flag
O2 Sn1 O1 C17 . . . . 159.7(3) ?
C1 Sn1 O1 C17 . . . . -84.0(3) ?
C5 Sn1 O1 C17 . . . . 46.7(3) ?
N1 Sn1 O1 C17 . . . . 169.1(3) ?
O2 Sn1 O1 Sn2 . . . 2_766 8.03(10) ?
C1 Sn1 O1 Sn2 . . . 2_766 124.30(13) ?
C5 Sn1 O1 Sn2 . . . 2_766 -105.01(13) ?
N1 Sn1 O1 Sn2 . . . 2_766 17.4(3) ?
O1 Sn1 O2 Sn2 . . . 2_766 -9.43(11) ?
C1 Sn1 O2 Sn2 . . . 2_766 -98.89(17) ?
C5 Sn1 O2 Sn2 . . . 2_766 80.07(17) ?
N1 Sn1 O2 Sn2 . . . 2_766 174.20(14) ?
O1 Sn1 O2 Sn2 . . . . -178.8(2) ?
C1 Sn1 O2 Sn2 . . . . 91.8(2) ?
C5 Sn1 O2 Sn2 . . . . -89.3(2) ?
N1 Sn1 O2 Sn2 . . . . 4.9(2) ?
O2 Sn2 O2 Sn1 2_766 . . . 169.8(3) ?
C13 Sn2 O2 Sn1 . . . . 66.7(2) ?
C9 Sn2 O2 Sn1 . . . . -91.3(2) ?
O1 Sn2 O2 Sn1 2_766 . . . 166.42(16) ?
O2 Sn2 O2 Sn2 2_766 . . 2_766 0.0 ?
C13 Sn2 O2 Sn2 . . . 2_766 -103.03(14) ?
C9 Sn2 O2 Sn2 . . . 2_766 98.93(15) ?
O1 Sn2 O2 Sn2 2_766 . . 2_766 -3.3(2) ?
O4 Sn3 O3 C37 2_675 . . . -173.1(4) ?
O4 Sn3 O3 C37 . . . . -168.1(3) ?
C21 Sn3 O3 C37 . . . . 82.7(4) ?
C25 Sn3 O3 C37 . . . . -61.9(4) ?
N4 Sn3 O3 C37 . . . . 10.4(4) ?
O4 Sn3 O3 Sn4 2_675 . . 2_675 4.21(10) ?
O4 Sn3 O3 Sn4 . . . 2_675 9.2(2) ?
C21 Sn3 O3 Sn4 . . . 2_675 -100.00(14) ?
C25 Sn3 O3 Sn4 . . . 2_675 115.37(14) ?
N4 Sn3 O3 Sn4 . . . 2_675 -172.32(10) ?
C33 Sn4 O4 Sn3 . . . 2_675 83.45(17) ?
C29 Sn4 O4 Sn3 . . . 2_675 -96.67(17) ?
O3 Sn4 O4 Sn3 2_675 . . 2_675 -4.92(11) ?
N5 Sn4 O4 Sn3 . . . 2_675 177.01(14) ?
C33 Sn4 O4 Sn3 . . . . -93.7(2) ?
C29 Sn4 O4 Sn3 . . . . 86.2(2) ?
O3 Sn4 O4 Sn3 2_675 . . . 177.9(2) ?
N5 Sn4 O4 Sn3 . . . . -0.1(2) ?
O4 Sn3 O4 Sn4 2_675 . . . 177.3(3) ?
C21 Sn3 O4 Sn4 . . . . -80.5(2) ?
C25 Sn3 O4 Sn4 . . . . 69.5(2) ?
O3 Sn3 O4 Sn4 . . . . 172.33(16) ?
N4 Sn3 O4 Sn4 . . . . -6.64(19) ?
O4 Sn3 O4 Sn3 2_675 . . 2_675 0.0 ?
C21 Sn3 O4 Sn3 . . . 2_675 102.18(14) ?
C25 Sn3 O4 Sn3 . . . 2_675 -107.81(14) ?
O3 Sn3 O4 Sn3 . . . 2_675 -4.9(2) ?
N4 Sn3 O4 Sn3 . . . 2_675 176.09(13) ?
O2 Sn1 N1 C19 . . . . -177.4(3) ?
O1 Sn1 N1 C19 . . . . 173.4(3) ?
C1 Sn1 N1 C19 . . . . 65.5(3) ?
C5 Sn1 N1 C19 . . . . -64.4(3) ?
O2 Sn1 N1 N2 . . . . 9.1(3) ?
O1 Sn1 N1 N2 . . . . -0.1(5) ?
C1 Sn1 N1 N2 . . . . -108.0(3) ?
C5 Sn1 N1 N2 . . . . 122.1(3) ?
C19 N1 N2 C18 . . . . -0.2(4) ?
Sn1 N1 N2 C18 . . . . 174.5(3) ?
O4 Sn3 N4 C38 2_675 . . . -165.9(4) ?
O4 Sn3 N4 C38 . . . . -173.2(5) ?
C21 Sn3 N4 C38 . . . . -69.9(4) ?
C25 Sn3 N4 C38 . . . . 83.5(4) ?
O3 Sn3 N4 C38 . . . . 7.7(5) ?
O4 Sn3 N4 N5 2_675 . . . 22.3(3) ?
O4 Sn3 N4 N5 . . . . 15.0(2) ?
C21 Sn3 N4 N5 . . . . 118.3(3) ?
C25 Sn3 N4 N5 . . . . -88.4(2) ?
O3 Sn3 N4 N5 . . . . -164.1(2) ?
C38 N4 N5 C39 . . . . 0.4(4) ?
Sn3 N4 N5 C39 . . . . 175.4(2) ?
C38 N4 N5 Sn4 . . . . 162.8(3) ?
Sn3 N4 N5 Sn4 . . . . -22.2(3) ?
O4 Sn4 N5 C39 . . . . 177.0(3) ?
C33 Sn4 N5 C39 . . . . -72.3(3) ?
C29 Sn4 N5 C39 . . . . 64.3(3) ?
O3 Sn4 N5 C39 2_675 . . . 172.0(3) ?
O4 Sn4 N5 N4 . . . . 16.6(3) ?
C33 Sn4 N5 N4 . . . . 127.3(3) ?
C29 Sn4 N5 N4 . . . . -96.1(3) ?
O3 Sn4 N5 N4 2_675 . . . 11.6(5) ?
O2 Sn1 C1 C2 . . . . 116.3(3) ?
O1 Sn1 C1 C2 . . . . 39.6(3) ?
C5 Sn1 C1 C2 . . . . -62.4(4) ?
N1 Sn1 C1 C2 . . . . -162.0(3) ?
Sn1 C1 C2 C3 . . . . 64.5(4) ?
C1 C2 C3 C4 . . . . 63.0(5) ?
O2 Sn1 C5 C6 . . . . 58.1(3) ?
O1 Sn1 C5 C6 . . . . 134.6(3) ?
C1 Sn1 C5 C6 . . . . -123.1(3) ?
N1 Sn1 C5 C6 . . . . -26.4(3) ?
Sn1 C5 C6 C7 . . . . -170.6(3) ?
C5 C6 C7 C8 . . . . 73.1(5) ?
O2 Sn2 C9 C10 2_766 . . . 125.7(4) ?
O2 Sn2 C9 C10 . . . . 48.5(4) ?
C13 Sn2 C9 C10 . . . . -90.5(4) ?
O1 Sn2 C9 C10 2_766 . . . -166.1(4) ?
Sn2 C9 C10 C11 . . . . -174.8(3) ?
C9 C10 C11 C12 . . . . 180.0(4) ?
O2 Sn2 C13 C14 2_766 . . . 8.8(3) ?
O2 Sn2 C13 C14 . . . . 85.5(3) ?
C9 Sn2 C13 C14 . . . . -134.5(3) ?
O1 Sn2 C13 C14 2_766 . . . -59.6(3) ?
Sn2 C13 C14 C15 . . . . -171.1(3) ?
C13 C14 C15 C16 . . . . -179.8(4) ?
N1 N2 C18 N3 . . . . 0.3(4) ?
C19 N3 C18 N2 . . . . -0.3(4) ?
C20 N3 C18 N2 . . . . 177.0(4) ?
N2 N1 C19 N3 . . . . 0.0(4) ?
Sn1 N1 C19 N3 . . . . -174.3(2) ?
N2 N1 C19 S1 . . . . 178.1(3) ?
Sn1 N1 C19 S1 . . . . 3.9(5) ?
C18 N3 C19 N1 . . . . 0.2(4) ?
C20 N3 C19 N1 . . . . -177.2(3) ?
C18 N3 C19 S1 . . . . -177.9(3) ?
C20 N3 C19 S1 . . . . 4.7(6) ?
O4 Sn3 C21 C22 2_675 . . . -133.3(3) ?
O4 Sn3 C21 C22 . . . . 150.9(3) ?
C25 Sn3 C21 C22 . . . . 29.2(5) ?
O3 Sn3 C21 C22 . . . . -62.2(3) ?
N4 Sn3 C21 C22 . . . . 78.9(3) ?
Sn3 C21 C22 C23 . . . . 175.9(3) ?
C21 C22 C23 C24 . . . . -57.6(5) ?
O4 Sn3 C25 C26 2_675 . . . 5.8(3) ?
O4 Sn3 C25 C26 . . . . 82.4(3) ?
C21 Sn3 C25 C26 . . . . -156.1(3) ?
O3 Sn3 C25 C26 . . . . -63.9(3) ?
N4 Sn3 C25 C26 . . . . 154.7(3) ?
Sn3 C25 C26 C27 . . . . -178.6(3) ?
C25 C26 C27 C28 . . . . 179.8(4) ?
O4 Sn4 C29 C30 . . . . 115.8(3) ?
C33 Sn4 C29 C30 . . . . -64.4(4) ?
O3 Sn4 C29 C30 2_675 . . . 40.3(3) ?
N5 Sn4 C29 C30 . . . . -160.5(3) ?
Sn4 C29 C30 C31 . . . . 61.2(5) ?
C29 C30 C31 C32 . . . . -177.6(4) ?
O4 Sn4 C33 C34 . . . . 35.7(3) ?
C29 Sn4 C33 C34 . . . . -144.1(3) ?
O3 Sn4 C33 C34 2_675 . . . 109.9(3) ?
N5 Sn4 C33 C34 . . . . -50.6(3) ?
Sn4 C33 C34 C35 . . . . 173.9(3) ?
C33 C34 C35 C36 . . . . -71.3(5) ?
N5 N4 C38 N6 . . . . -0.5(4) ?
Sn3 N4 C38 N6 . . . . -172.5(3) ?
C39 N6 C38 N4 . . . . 0.4(5) ?
C40 N6 C38 N4 . . . . -179.8(4) ?
N4 N5 C39 N6 . . . . -0.2(4) ?
Sn4 N5 C39 N6 . . . . -163.5(2) ?
N4 N5 C39 S2 . . . . 178.5(3) ?
Sn4 N5 C39 S2 . . . . 15.2(5) ?
C38 N6 C39 N5 . . . . -0.1(4) ?
C40 N6 C39 N5 . . . . -179.9(4) ?
C38 N6 C39 S2 . . . . -178.8(3) ?
C40 N6 C39 S2 . . . . 1.3(6) ?
